data_7013204
loop_
_publ_author_name
'Javier A. Cabeza'
'Ignacio del R\'io'
'Pablo Garc\'ia-\'Alvarez'
'V\'ictor Riera'
'Marta Su\'arez'
'Santiago Garc\'ia-Granda'

_publ_section_title
;
 Hexaruthenium cluster complexes of basal edge-bridged square pyramidal
 metallic skeleton. First efficient synthesis and reactivity studies
;
_journal_issue 14
_journal_name_full 'Dalton Trans.'
_journal_page_first 2808
_journal_page_last 2809
_journal_paper_doi 10.1039/b305551e
_journal_year 2003
_chemical_compound_source
;
Synthesis. Crystallization from a
THF/hexanes solution
at room temperature by slow liquid-liquid difussion.
;
_chemical_formula_moiety 'C56 H38 N2 O14 P2 Ru6'
_chemical_formula_sum 'C56 H38 N2 O14 P2 Ru6'
_chemical_formula_weight 1631.24
_space_group_IT_number 2
_symmetry_cell_setting triclinic
_symmetry_space_group_name_Hall '-P 1'
_symmetry_space_group_name_H-M 'P -1'
_atom_sites_solution_hydrogens geom
_atom_sites_solution_primary direct
_atom_sites_solution_secondary difmap
_audit_creation_method SHELXL-97
_cell_angle_alpha 69.068(2)
_cell_angle_beta 74.458(2)
_cell_angle_gamma 63.290(2)
_cell_formula_units_Z 2
_cell_length_a 13.4886(4)
_cell_length_b 14.8157(4)
_cell_length_c 18.3555(5)
_cell_measurement_temperature 200(2)
_cell_volume 3035.10(16)
_computing_cell_refinement 'HKL Scalepack (Otwinowski & Minor 1997)'
_computing_data_collection 'Collect (Nonius BV, 1997-2000)'
_computing_data_reduction 'HKL Denzo and Scalepack (Otwinowski & Minor 1997)'
_computing_molecular_graphics 'EUCLID (Spek, 1982)'
_computing_publication_material 'SHELXL-97 (Sheldrick, 1997)'
_computing_structure_refinement 'SHELXL-97 (Sheldrick, 1997)'
_computing_structure_solution 'DIRDIF-96 (Beurskens et al., 1996)'
_diffrn_ambient_temperature 200(2)
_diffrn_detector_area_resol_mean 9
_diffrn_measured_fraction_theta_full 0.994
_diffrn_measured_fraction_theta_max 0.994
_diffrn_measurement_device '95mm CCD camera on \k-goniostat'
_diffrn_measurement_device_type KappaCCD
_diffrn_measurement_method CCD
_diffrn_radiation_monochromator 'horizontally mounted graphite crystal'
_diffrn_radiation_source 'fine-focus sealed tube'
_diffrn_radiation_type CuK\a
_diffrn_radiation_wavelength 1.54180
_diffrn_reflns_av_R_equivalents 0.067
_diffrn_reflns_av_sigmaI/netI 0.1100
_diffrn_reflns_limit_h_max 16
_diffrn_reflns_limit_h_min -15
_diffrn_reflns_limit_k_max 17
_diffrn_reflns_limit_k_min -16
_diffrn_reflns_limit_l_max 22
_diffrn_reflns_limit_l_min 0
_diffrn_reflns_number 80528
_diffrn_reflns_theta_full 68.61
_diffrn_reflns_theta_max 68.61
_diffrn_reflns_theta_min 2.60
_exptl_absorpt_coefficient_mu 12.812
_exptl_absorpt_correction_T_max 0.416
_exptl_absorpt_correction_T_min 0.135
_exptl_absorpt_correction_type multi-scan
_exptl_absorpt_process_details
;
multi-scan from symmetry-related measurements
Sortav (Blessing 1995)
;
_exptl_crystal_colour 'dark red'
_exptl_crystal_density_diffrn 1.785
_exptl_crystal_density_method 'not measured'
_exptl_crystal_description prismatic
_exptl_crystal_F_000 1588
_exptl_crystal_size_max 0.225
_exptl_crystal_size_mid 0.200
_exptl_crystal_size_min 0.100
_refine_diff_density_max 2.102
_refine_diff_density_min -1.992
_refine_diff_density_rms 0.239
_refine_ls_extinction_method none
_refine_ls_goodness_of_fit_ref 1.006
_refine_ls_hydrogen_treatment mixed
_refine_ls_matrix_type full
_refine_ls_number_parameters 723
_refine_ls_number_reflns 11107
_refine_ls_number_restraints 0
_refine_ls_restrained_S_all 1.006
_refine_ls_R_factor_all 0.0742
_refine_ls_R_factor_gt 0.0648
_refine_ls_shift/su_max 0.000
_refine_ls_shift/su_mean 0.000
_refine_ls_structure_factor_coef Fsqd
_refine_ls_weighting_details 'calc w=1/[\s^2^(Fo^2^)+(0.1403P)^2^+0.0000P] where P=(Fo^2^+2Fc^2^)/3'
_refine_ls_weighting_scheme calc
_refine_ls_wR_factor_gt 0.1890
_refine_ls_wR_factor_ref 0.2060
_reflns_number_gt 9066
_reflns_number_total 11107
_reflns_threshold_expression >2sigma(I)
_cod_data_source_file b305551e.txt
_cod_data_source_block 4b
_cod_original_cell_volume 3035.10(15)
_cod_database_code 7013204

loop_
_symmetry_equiv_pos_as_xyz
'x, y, z'
'-x, -y, -z'

loop_
_atom_site_label
_atom_site_type_symbol
_atom_site_fract_x
_atom_site_fract_y
_atom_site_fract_z
_atom_site_U_iso_or_equiv
_atom_site_adp_type
_atom_site_occupancy
_atom_site_symmetry_multiplicity
_atom_site_calc_flag
_atom_site_refinement_flags
_atom_site_disorder_assembly
_atom_site_disorder_group
C1 C 0.2031(6) 0.1417(6) 0.4174(4) 0.0338(14) Uani 1 1 d . . .
C2 C 0.2583(7) 0.0752(7) 0.4820(5) 0.0449(17) Uani 1 1 d . . .
H2 H 0.3355 0.0525 0.4782 0.054 Uiso 1 1 calc R . .
C3 C 0.1991(7) 0.0436(7) 0.5508(5) 0.0475(18) Uani 1 1 d . . .
H3 H 0.2346 0.0027 0.5956 0.057 Uiso 1 1 calc R . .
C4 C 0.0852(7) 0.0722(7) 0.5546(5) 0.0491(19) Uani 1 1 d . . .
H4 H 0.0448 0.0475 0.6010 0.059 Uiso 1 1 calc R . .
C5 C 0.0314(7) 0.1382(6) 0.4884(5) 0.0410(16) Uani 1 1 d . . .
C6 C -0.0857(7) 0.1569(7) 0.4879(6) 0.054(2) Uani 1 1 d . . .
H6A H -0.1204 0.2237 0.4516 0.081 Uiso 1 1 calc R . .
H6B H -0.1258 0.1568 0.5397 0.081 Uiso 1 1 calc R . .
H6C H -0.0868 0.1023 0.4720 0.081 Uiso 1 1 calc R . .
C21 C -0.1427(7) 0.5644(7) 0.3672(5) 0.0450(17) Uani 1 1 d . . .
C22 C -0.0849(7) 0.6074(7) 0.2981(5) 0.0487(19) Uani 1 1 d . . .
H22 H -0.0452 0.5691 0.2615 0.058 Uiso 1 1 calc R . .
C23 C -0.0864(8) 0.7072(7) 0.2835(6) 0.057(2) Uani 1 1 d . . .
H23 H -0.0497 0.7359 0.2367 0.069 Uiso 1 1 calc R . .
C24 C -0.1427(9) 0.7638(8) 0.3388(7) 0.067(3) Uani 1 1 d . . .
H24 H -0.1429 0.8298 0.3297 0.080 Uiso 1 1 calc R . .
C25 C -0.1985(10) 0.7206(8) 0.4076(7) 0.070(3) Uani 1 1 d . . .
H25 H -0.2369 0.7579 0.4449 0.084 Uiso 1 1 calc R . .
C26 C -0.1976(8) 0.6214(8) 0.4212(6) 0.058(2) Uani 1 1 d . . .
H26 H -0.2349 0.5932 0.4679 0.069 Uiso 1 1 calc R . .
C31 C -0.2703(7) 0.4817(7) 0.3327(5) 0.0482(19) Uani 1 1 d . . .
C32 C -0.3189(7) 0.5838(8) 0.2852(5) 0.055(2) Uani 1 1 d . . .
H32 H -0.2904 0.6330 0.2795 0.066 Uiso 1 1 calc R . .
C33 C -0.4086(8) 0.6136(9) 0.2463(6) 0.063(3) Uani 1 1 d . . .
H33 H -0.4392 0.6822 0.2153 0.076 Uiso 1 1 calc R . .
C34 C -0.4512(8) 0.5455(11) 0.2529(7) 0.072(3) Uani 1 1 d . . .
H34 H -0.5102 0.5661 0.2256 0.086 Uiso 1 1 calc R . .
C35 C -0.4062(9) 0.4403(11) 0.3020(9) 0.083(4) Uani 1 1 d . . .
H35 H -0.4374 0.3929 0.3084 0.099 Uiso 1 1 calc R . .
C36 C -0.3159(8) 0.4101(9) 0.3398(7) 0.065(3) Uani 1 1 d . . .
H36 H -0.2848 0.3412 0.3704 0.077 Uiso 1 1 calc R . .
C41 C -0.1978(7) 0.4025(7) 0.4849(5) 0.0471(18) Uani 1 1 d . . .
C42 C -0.3043(8) 0.4118(9) 0.5150(6) 0.063(2) Uani 1 1 d . . .
H42 H -0.3577 0.4418 0.4808 0.076 Uiso 1 1 calc R . .
C43 C -0.3356(10) 0.3786(11) 0.5937(7) 0.080(3) Uani 1 1 d . . .
H43 H -0.4089 0.3842 0.6117 0.096 Uiso 1 1 calc R . .
C44 C -0.2635(11) 0.3384(10) 0.6451(6) 0.075(3) Uani 1 1 d . . .
H44 H -0.2859 0.3155 0.6986 0.090 Uiso 1 1 calc R . .
C45 C -0.1571(10) 0.3310(9) 0.6188(6) 0.068(3) Uani 1 1 d . . .
H45 H -0.1074 0.3063 0.6548 0.081 Uiso 1 1 calc R . .
C46 C -0.1210(8) 0.3599(8) 0.5388(5) 0.055(2) Uani 1 1 d . . .
H46 H -0.0467 0.3511 0.5212 0.066 Uiso 1 1 calc R . .
C51 C 0.5136(6) 0.2745(7) -0.0261(5) 0.0444(17) Uani 1 1 d . . .
C52 C 0.5517(8) 0.2162(8) -0.0814(6) 0.057(2) Uani 1 1 d . . .
H52 H 0.5085 0.1855 -0.0874 0.069 Uiso 1 1 calc R . .
C53 C 0.6543(8) 0.2054(8) -0.1266(6) 0.064(3) Uani 1 1 d . . .
H53 H 0.6810 0.1665 -0.1629 0.077 Uiso 1 1 calc R . .
C54 C 0.7179(8) 0.2522(9) -0.1180(6) 0.069(3) Uani 1 1 d . . .
H54 H 0.7860 0.2461 -0.1495 0.083 Uiso 1 1 calc R . .
C55 C 0.6812(9) 0.3067(9) -0.0641(6) 0.066(3) Uani 1 1 d . . .
H55 H 0.7239 0.3383 -0.0589 0.079 Uiso 1 1 calc R . .
C56 C 0.5826(8) 0.3153(8) -0.0176(5) 0.057(2) Uani 1 1 d . . .
H56 H 0.5607 0.3496 0.0212 0.068 Uiso 1 1 calc R . .
C61 C 0.2963(7) 0.4316(6) -0.0017(5) 0.0423(17) Uani 1 1 d . . .
C62 C 0.3363(8) 0.4975(7) -0.0645(5) 0.052(2) Uani 1 1 d . . .
H62 H 0.4094 0.4709 -0.0885 0.063 Uiso 1 1 calc R . .
C63 C 0.2691(8) 0.6026(8) -0.0922(6) 0.065(3) Uani 1 1 d . . .
H63 H 0.2975 0.6461 -0.1341 0.078 Uiso 1 1 calc R . .
C64 C 0.1575(9) 0.6436(8) -0.0567(7) 0.066(3) Uani 1 1 d . . .
H64 H 0.1128 0.7145 -0.0742 0.079 Uiso 1 1 calc R . .
C65 C 0.1142(8) 0.5767(7) 0.0053(6) 0.062(2) Uani 1 1 d . . .
H65 H 0.0397 0.6014 0.0275 0.075 Uiso 1 1 calc R . .
C66 C 0.1848(8) 0.4742(8) 0.0319(6) 0.059(2) Uani 1 1 d . . .
H66 H 0.1575 0.4305 0.0745 0.070 Uiso 1 1 calc R . .
C71 C 0.3183(7) 0.2307(7) -0.0016(5) 0.0439(17) Uani 1 1 d . . .
C72 C 0.3467(7) 0.1220(7) 0.0260(5) 0.051(2) Uani 1 1 d . . .
H72 H 0.3910 0.0826 0.0665 0.062 Uiso 1 1 calc R . .
C73 C 0.3102(9) 0.0725(9) -0.0055(6) 0.064(2) Uani 1 1 d . . .
H73 H 0.3331 -0.0002 0.0118 0.077 Uiso 1 1 calc R . .
C74 C 0.2393(10) 0.1311(9) -0.0632(6) 0.066(3) Uani 1 1 d . . .
H74 H 0.2121 0.0982 -0.0831 0.080 Uiso 1 1 calc R . .
C75 C 0.2100(8) 0.2370(8) -0.0904(6) 0.059(2) Uani 1 1 d . . .
H75 H 0.1626 0.2767 -0.1290 0.070 Uiso 1 1 calc R . .
C76 C 0.2509(7) 0.2860(8) -0.0606(5) 0.053(2) Uani 1 1 d . . .
H76 H 0.2322 0.3579 -0.0810 0.063 Uiso 1 1 calc R . .
C100 C 0.3426(6) 0.3513(7) 0.3258(5) 0.0479(19) Uani 1 1 d . . .
C101 C 0.1232(6) 0.3864(6) 0.3740(5) 0.0413(16) Uani 1 1 d . . .
C102 C 0.1798(7) 0.4786(7) 0.2244(6) 0.052(2) Uani 1 1 d . . .
C201 C 0.1503(7) 0.0794(7) 0.2859(5) 0.0456(18) Uani 1 1 d . . .
C202 C 0.1288(6) 0.2232(7) 0.1525(5) 0.0460(18) Uani 1 1 d . . .
C301 C -0.0699(7) 0.2483(7) 0.3056(5) 0.0481(19) Uani 1 1 d . . .
C302 C -0.0186(7) 0.4088(7) 0.2227(5) 0.0458(18) Uani 1 1 d . . .
C400 C 0.5267(7) 0.0254(7) 0.3341(5) 0.0490(19) Uani 1 1 d . . .
C401 C 0.4520(7) 0.1638(8) 0.4338(5) 0.052(2) Uani 1 1 d . . .
C402 C 0.5617(7) 0.2057(7) 0.2929(5) 0.0455(18) Uani 1 1 d . . .
C501 C 0.3664(7) -0.0709(7) 0.3721(5) 0.0486(19) Uani 1 1 d . . .
C502 C 0.4809(9) -0.0533(8) 0.2342(6) 0.058(2) Uani 1 1 d . . .
C601 C 0.4277(7) 0.3537(7) 0.1563(5) 0.0488(19) Uani 1 1 d . . .
C602 C 0.5468(7) 0.1444(7) 0.1511(5) 0.0460(18) Uani 1 1 d . . .
N1 N 0.2625(5) 0.1733(5) 0.3421(3) 0.0340(12) Uani 1 1 d . . .
N2 N 0.0895(5) 0.1809(5) 0.4205(4) 0.0391(13) Uani 1 1 d . . .
O100 O 0.3525(5) 0.4146(5) 0.3403(5) 0.070(2) Uani 1 1 d . . .
O101 O 0.0864(5) 0.4193(5) 0.4274(3) 0.0506(14) Uani 1 1 d . . .
O102 O 0.1595(6) 0.5636(5) 0.1863(4) 0.0676(18) Uani 1 1 d . . .
O201 O 0.1237(6) 0.0101(5) 0.3135(5) 0.0644(17) Uani 1 1 d . . .
O202 O 0.0852(5) 0.2399(6) 0.1007(4) 0.0577(16) Uani 1 1 d . . .
O301 O -0.1157(6) 0.2090(6) 0.2914(5) 0.0652(18) Uani 1 1 d . . .
O302 O -0.0415(5) 0.4682(5) 0.1620(3) 0.0566(15) Uani 1 1 d . . .
O400 O 0.6153(5) -0.0302(5) 0.3511(5) 0.0637(18) Uani 1 1 d . . .
O401 O 0.4764(7) 0.1487(8) 0.4929(4) 0.080(2) Uani 1 1 d . . .
O402 O 0.6457(5) 0.2108(6) 0.2699(5) 0.0643(17) Uani 1 1 d . . .
O501 O 0.3500(6) -0.1407(5) 0.4185(4) 0.0649(17) Uani 1 1 d . . .
O502 O 0.5311(8) -0.1129(6) 0.1976(5) 0.087(3) Uani 1 1 d . . .
O601 O 0.4513(6) 0.4229(5) 0.1466(4) 0.0605(16) Uani 1 1 d . . .
O602 O 0.6370(5) 0.0905(6) 0.1380(4) 0.0647(18) Uani 1 1 d . . .
P1 P -0.14659(16) 0.43858(16) 0.37994(12) 0.0399(4) Uani 1 1 d . . .
P2 P 0.37754(16) 0.29196(16) 0.03528(11) 0.0405(4) Uani 1 1 d . . .
Ru1 Ru 0.21720(5) 0.33804(4) 0.28686(3) 0.03617(16) Uani 1 1 d . . .
Ru2 Ru 0.19577(4) 0.19074(4) 0.24030(3) 0.03503(16) Uani 1 1 d . . .
Ru3 Ru 0.01338(4) 0.31207(4) 0.31891(3) 0.03614(16) Uani 1 1 d . . .
Ru4 Ru 0.42479(5) 0.19189(5) 0.32962(3) 0.03754(17) Uani 1 1 d . . .
Ru5 Ru 0.39536(5) 0.04150(4) 0.29368(3) 0.03789(17) Uani 1 1 d . . .
Ru6 Ru 0.39530(5) 0.23650(5) 0.17080(3) 0.03672(17) Uani 1 1 d . . .
H100 H 0.3449 0.1272 0.1946 0.09(4) Uiso 1 1 d . . .
H200 H 0.2377 0.3071 0.1906 0.12(5) Uiso 1 1 d . . .

loop_
_atom_site_aniso_label
_atom_site_aniso_U_11
_atom_site_aniso_U_22
_atom_site_aniso_U_33
_atom_site_aniso_U_23
_atom_site_aniso_U_13
_atom_site_aniso_U_12
C1 0.032(3) 0.045(4) 0.029(3) -0.012(3) 0.004(3) -0.021(3)
C2 0.039(4) 0.056(5) 0.044(4) -0.016(4) -0.007(3) -0.020(4)
C3 0.048(5) 0.057(5) 0.042(4) -0.012(4) 0.000(3) -0.029(4)
C4 0.050(5) 0.061(5) 0.042(4) -0.019(4) 0.004(4) -0.028(4)
C5 0.042(4) 0.042(4) 0.043(4) -0.014(3) 0.006(3) -0.025(3)
C6 0.041(5) 0.062(5) 0.061(5) -0.023(4) -0.001(4) -0.021(4)
C21 0.036(4) 0.058(5) 0.045(4) -0.025(4) 0.000(3) -0.016(4)
C22 0.039(4) 0.052(5) 0.054(5) -0.016(4) 0.002(4) -0.020(4)
C23 0.051(5) 0.051(5) 0.074(6) -0.028(4) -0.002(4) -0.018(4)
C24 0.069(7) 0.054(5) 0.083(7) -0.025(5) -0.006(5) -0.027(5)
C25 0.084(8) 0.059(6) 0.069(6) -0.028(5) -0.008(6) -0.023(5)
C26 0.053(5) 0.063(6) 0.059(5) -0.029(4) 0.003(4) -0.021(4)
C31 0.038(4) 0.065(5) 0.047(4) -0.025(4) 0.004(3) -0.023(4)
C32 0.040(4) 0.075(6) 0.048(4) -0.013(4) 0.001(4) -0.028(4)
C33 0.039(5) 0.093(7) 0.057(5) -0.015(5) -0.009(4) -0.028(5)
C34 0.033(4) 0.118(10) 0.076(7) -0.056(7) -0.001(4) -0.021(5)
C35 0.042(5) 0.100(9) 0.135(11) -0.083(9) -0.005(6) -0.017(6)
C36 0.040(5) 0.070(6) 0.095(8) -0.043(6) -0.002(5) -0.019(4)
C41 0.048(5) 0.048(4) 0.051(4) -0.028(4) 0.005(4) -0.018(4)
C42 0.043(5) 0.078(7) 0.060(5) -0.027(5) 0.009(4) -0.018(5)
C43 0.053(6) 0.110(9) 0.064(6) -0.030(6) 0.021(5) -0.032(6)
C44 0.084(8) 0.089(8) 0.046(5) -0.017(5) 0.016(5) -0.041(7)
C45 0.078(7) 0.077(7) 0.044(5) -0.018(5) -0.001(5) -0.030(6)
C46 0.051(5) 0.065(6) 0.053(5) -0.028(4) 0.003(4) -0.022(4)
C51 0.034(4) 0.056(5) 0.038(4) -0.015(3) 0.003(3) -0.015(3)
C52 0.046(5) 0.058(5) 0.054(5) -0.015(4) 0.001(4) -0.014(4)
C53 0.047(5) 0.072(6) 0.055(5) -0.026(5) 0.019(4) -0.014(5)
C54 0.043(5) 0.084(7) 0.063(6) -0.014(5) 0.003(4) -0.019(5)
C55 0.052(5) 0.083(7) 0.057(5) -0.018(5) 0.002(4) -0.027(5)
C56 0.053(5) 0.082(7) 0.041(4) -0.019(4) 0.007(4) -0.037(5)
C61 0.038(4) 0.046(4) 0.046(4) -0.022(3) -0.003(3) -0.014(3)
C62 0.044(5) 0.058(5) 0.056(5) -0.015(4) 0.000(4) -0.024(4)
C63 0.050(5) 0.055(5) 0.077(7) 0.002(5) -0.008(5) -0.026(4)
C64 0.059(6) 0.056(5) 0.085(7) -0.014(5) -0.023(5) -0.022(5)
C65 0.044(5) 0.051(5) 0.076(6) -0.016(5) -0.008(4) -0.007(4)
C66 0.043(5) 0.063(6) 0.055(5) -0.011(4) -0.004(4) -0.013(4)
C71 0.040(4) 0.053(5) 0.038(4) -0.021(3) 0.004(3) -0.016(3)
C72 0.046(5) 0.057(5) 0.049(4) -0.026(4) 0.000(4) -0.013(4)
C73 0.062(6) 0.062(6) 0.067(6) -0.034(5) 0.010(5) -0.021(5)
C74 0.071(7) 0.083(7) 0.060(6) -0.035(5) -0.002(5) -0.034(6)
C75 0.055(5) 0.073(6) 0.053(5) -0.019(4) -0.008(4) -0.028(5)
C76 0.047(5) 0.068(6) 0.042(4) -0.018(4) -0.003(4) -0.021(4)
C100 0.029(4) 0.056(5) 0.063(5) -0.026(4) -0.002(3) -0.015(3)
C101 0.032(4) 0.048(4) 0.050(4) -0.023(3) -0.002(3) -0.015(3)
C102 0.038(4) 0.056(5) 0.058(5) -0.021(4) 0.002(4) -0.017(4)
C201 0.041(4) 0.053(5) 0.049(4) -0.023(4) -0.009(3) -0.014(4)
C202 0.032(4) 0.057(5) 0.054(5) -0.028(4) 0.000(3) -0.016(3)
C301 0.040(4) 0.051(5) 0.050(4) -0.025(4) -0.001(3) -0.010(4)
C302 0.033(4) 0.056(5) 0.049(4) -0.025(4) 0.003(3) -0.015(3)
C400 0.046(5) 0.049(4) 0.055(5) -0.024(4) -0.008(4) -0.013(4)
C401 0.045(5) 0.070(6) 0.049(5) -0.025(4) 0.003(4) -0.029(4)
C402 0.038(4) 0.052(5) 0.048(4) -0.016(3) -0.006(3) -0.017(3)
C501 0.038(4) 0.056(5) 0.054(5) -0.023(4) -0.005(3) -0.015(4)
C502 0.060(6) 0.063(6) 0.052(5) -0.019(4) -0.010(4) -0.022(5)
C601 0.040(4) 0.060(5) 0.042(4) -0.014(4) 0.001(3) -0.020(4)
C602 0.043(5) 0.054(5) 0.041(4) -0.011(3) 0.003(3) -0.025(4)
N1 0.023(3) 0.046(3) 0.036(3) -0.023(3) 0.002(2) -0.011(2)
N2 0.039(3) 0.048(4) 0.035(3) -0.018(3) -0.001(3) -0.018(3)
O100 0.048(4) 0.064(4) 0.127(7) -0.059(4) -0.012(4) -0.021(3)
O101 0.044(3) 0.069(4) 0.045(3) -0.030(3) 0.005(2) -0.023(3)
O102 0.064(4) 0.052(4) 0.071(4) -0.013(3) 0.006(3) -0.020(3)
O201 0.057(4) 0.061(4) 0.084(5) -0.014(3) -0.004(3) -0.037(3)
O202 0.041(3) 0.092(5) 0.048(3) -0.026(3) -0.007(3) -0.027(3)
O301 0.050(4) 0.076(4) 0.096(5) -0.048(4) -0.008(3) -0.028(3)
O302 0.053(4) 0.063(4) 0.043(3) -0.016(3) -0.009(3) -0.010(3)
O400 0.042(3) 0.054(4) 0.095(5) -0.023(3) -0.026(3) -0.007(3)
O401 0.073(5) 0.137(7) 0.044(4) -0.029(4) -0.011(3) -0.046(5)
O402 0.037(3) 0.077(4) 0.084(5) -0.027(4) 0.002(3) -0.028(3)
O501 0.067(4) 0.057(4) 0.066(4) -0.005(3) -0.002(3) -0.033(3)
O502 0.104(7) 0.068(5) 0.083(5) -0.052(4) 0.018(5) -0.022(4)
O601 0.059(4) 0.063(4) 0.070(4) -0.025(3) 0.005(3) -0.036(3)
O602 0.034(3) 0.071(4) 0.070(4) -0.027(3) 0.004(3) -0.004(3)
P1 0.0345(9) 0.0465(10) 0.0429(10) -0.0228(8) 0.0014(8) -0.0149(8)
P2 0.0332(9) 0.0488(11) 0.0369(9) -0.0150(8) 0.0017(7) -0.0149(8)
Ru1 0.0301(3) 0.0412(3) 0.0400(3) -0.0183(2) 0.0005(2) -0.0137(2)
Ru2 0.0303(3) 0.0431(3) 0.0350(3) -0.0182(2) 0.0001(2) -0.0139(2)
Ru3 0.0295(3) 0.0441(3) 0.0376(3) -0.0193(2) 0.0011(2) -0.0137(2)
Ru4 0.0308(3) 0.0467(3) 0.0389(3) -0.0188(2) -0.0019(2) -0.0146(2)
Ru5 0.0336(3) 0.0414(3) 0.0392(3) -0.0176(2) -0.0014(2) -0.0120(2)
Ru6 0.0300(3) 0.0448(3) 0.0360(3) -0.0165(2) 0.0013(2) -0.0142(2)

loop_
_atom_type_symbol
_atom_type_description
_atom_type_scat_dispersion_real
_atom_type_scat_dispersion_imag
_atom_type_scat_source
C C 0.0181 0.0091 'International Tables Vol C Tables 4.2.6.8 and 6.1.1.4'
H H 0.0000 0.0000 'International Tables Vol C Tables 4.2.6.8 and 6.1.1.4'
N N 0.0311 0.0180 'International Tables Vol C Tables 4.2.6.8 and 6.1.1.4'
O O 0.0492 0.0322 'International Tables Vol C Tables 4.2.6.8 and 6.1.1.4'
P P 0.2955 0.4335 'International Tables Vol C Tables 4.2.6.8 and 6.1.1.4'
Ru Ru 0.0552 3.2960 'International Tables Vol C Tables 4.2.6.8 and 6.1.1.4'

loop_
_geom_angle_atom_site_label_1
_geom_angle_atom_site_label_2
_geom_angle_atom_site_label_3
_geom_angle
_geom_angle_site_symmetry_1
_geom_angle_site_symmetry_3
_geom_angle_publ_flag
N2 C1 C2 122.7(7) . . ?
N2 C1 N1 115.7(6) . . ?
C2 C1 N1 121.6(7) . . ?
C3 C2 C1 119.4(8) . . ?
C3 C2 H2 120.3 . . ?
C1 C2 H2 120.3 . . ?
C2 C3 C4 119.8(8) . . ?
C2 C3 H3 120.1 . . ?
C4 C3 H3 120.1 . . ?
C3 C4 C5 119.7(8) . . ?
C3 C4 H4 120.1 . . ?
C5 C4 H4 120.1 . . ?
N2 C5 C4 120.4(7) . . ?
N2 C5 C6 119.3(7) . . ?
C4 C5 C6 120.2(7) . . ?
C5 C6 H6A 109.5 . . ?
C5 C6 H6B 109.5 . . ?
H6A C6 H6B 109.5 . . ?
C5 C6 H6C 109.5 . . ?
H6A C6 H6C 109.5 . . ?
H6B C6 H6C 109.5 . . ?
C26 C21 C22 118.3(8) . . ?
C26 C21 P1 122.8(7) . . ?
C22 C21 P1 118.9(6) . . ?
C23 C22 C21 120.7(8) . . ?
C23 C22 H22 119.7 . . ?
C21 C22 H22 119.7 . . ?
C24 C23 C22 120.1(10) . . ?
C24 C23 H23 119.9 . . ?
C22 C23 H23 119.9 . . ?
C25 C24 C23 119.1(9) . . ?
C25 C24 H24 120.5 . . ?
C23 C24 H24 120.5 . . ?
C24 C25 C26 120.3(10) . . ?
C24 C25 H25 119.8 . . ?
C26 C25 H25 119.8 . . ?
C21 C26 C25 121.4(10) . . ?
C21 C26 H26 119.3 . . ?
C25 C26 H26 119.3 . . ?
C32 C31 C36 117.4(9) . . ?
C32 C31 P1 122.2(7) . . ?
C36 C31 P1 120.3(7) . . ?
C33 C32 C31 121.6(9) . . ?
C33 C32 H32 119.2 . . ?
C31 C32 H32 119.2 . . ?
C34 C33 C32 120.9(11) . . ?
C34 C33 H33 119.5 . . ?
C32 C33 H33 119.5 . . ?
C33 C34 C35 119.9(9) . . ?
C33 C34 H34 120.0 . . ?
C35 C34 H34 120.0 . . ?
C36 C35 C34 119.2(11) . . ?
C36 C35 H35 120.4 . . ?
C34 C35 H35 120.4 . . ?
C35 C36 C31 121.0(11) . . ?
C35 C36 H36 119.5 . . ?
C31 C36 H36 119.5 . . ?
C42 C41 C46 117.0(9) . . ?
C42 C41 P1 125.1(8) . . ?
C46 C41 P1 117.9(7) . . ?
C41 C42 C43 122.1(11) . . ?
C41 C42 H42 119.0 . . ?
C43 C42 H42 119.0 . . ?
C44 C43 C42 121.3(11) . . ?
C44 C43 H43 119.3 . . ?
C42 C43 H43 119.3 . . ?
C43 C44 C45 119.2(10) . . ?
C43 C44 H44 120.4 . . ?
C45 C44 H44 120.4 . . ?
C44 C45 C46 121.0(11) . . ?
C44 C45 H45 119.5 . . ?
C46 C45 H45 119.5 . . ?
C45 C46 C41 119.3(9) . . ?
C45 C46 H46 120.3 . . ?
C41 C46 H46 120.3 . . ?
C56 C51 C52 118.3(8) . . ?
C56 C51 P2 121.0(7) . . ?
C52 C51 P2 120.7(7) . . ?
C53 C52 C51 118.8(10) . . ?
C53 C52 H52 120.6 . . ?
C51 C52 H52 120.6 . . ?
C52 C53 C54 120.3(10) . . ?
C52 C53 H53 119.8 . . ?
C54 C53 H53 119.8 . . ?
C55 C54 C53 120.3(10) . . ?
C55 C54 H54 119.8 . . ?
C53 C54 H54 119.8 . . ?
C54 C55 C56 120.2(11) . . ?
C54 C55 H55 119.9 . . ?
C56 C55 H55 119.9 . . ?
C55 C56 C51 121.9(10) . . ?
C55 C56 H56 119.0 . . ?
C51 C56 H56 119.0 . . ?
C62 C61 C66 117.8(8) . . ?
C62 C61 P2 123.5(6) . . ?
C66 C61 P2 118.6(7) . . ?
C61 C62 C63 121.0(9) . . ?
C61 C62 H62 119.5 . . ?
C63 C62 H62 119.5 . . ?
C62 C63 C64 120.0(9) . . ?
C62 C63 H63 120.0 . . ?
C64 C63 H63 120.0 . . ?
C63 C64 C65 119.8(9) . . ?
C63 C64 H64 120.1 . . ?
C65 C64 H64 120.1 . . ?
C66 C65 C64 118.0(9) . . ?
C66 C65 H65 121.0 . . ?
C64 C65 H65 121.0 . . ?
C65 C66 C61 123.4(9) . . ?
C65 C66 H66 118.3 . . ?
C61 C66 H66 118.3 . . ?
C76 C71 C72 117.2(8) . . ?
C76 C71 P2 122.5(7) . . ?
C72 C71 P2 120.2(7) . . ?
C73 C72 C71 121.3(9) . . ?
C73 C72 H72 119.4 . . ?
C71 C72 H72 119.4 . . ?
C72 C73 C74 120.0(10) . . ?
C72 C73 H73 120.0 . . ?
C74 C73 H73 120.0 . . ?
C75 C74 C73 119.4(10) . . ?
C75 C74 H74 120.3 . . ?
C73 C74 H74 120.3 . . ?
C74 C75 C76 120.2(9) . . ?
C74 C75 H75 119.9 . . ?
C76 C75 H75 119.9 . . ?
C71 C76 C75 121.8(9) . . ?
C71 C76 H76 119.1 . . ?
C75 C76 H76 119.1 . . ?
O100 C100 Ru4 141.1(7) . . ?
O100 C100 Ru1 136.5(7) . . ?
Ru4 C100 Ru1 82.3(3) . . ?
O101 C101 Ru1 164.8(7) . . ?
O102 C102 Ru1 178.5(8) . . ?
O201 C201 Ru2 179.1(8) . . ?
O202 C202 Ru2 176.8(8) . . ?
O301 C301 Ru3 174.2(8) . . ?
O302 C302 Ru3 177.4(8) . . ?
O400 C400 Ru5 146.0(7) . . ?
O400 C400 Ru4 132.2(7) . . ?
Ru5 C400 Ru4 81.8(3) . . ?
O401 C401 Ru4 174.1(8) . . ?
O402 C402 Ru4 177.5(8) . . ?
O501 C501 Ru5 178.3(8) . . ?
O502 C502 Ru5 177.8(10) . . ?
O601 C601 Ru6 177.6(8) . . ?
O602 C602 Ru6 178.9(8) . . ?
C1 N1 Ru1 117.9(4) . . ?
C1 N1 Ru2 116.3(4) . . ?
Ru1 N1 Ru2 79.5(2) . . ?
C1 N1 Ru5 115.5(5) . . ?
Ru1 N1 Ru5 126.6(3) . . ?
Ru2 N1 Ru5 77.24(18) . . ?
C1 N1 Ru4 122.0(4) . . ?
Ru1 N1 Ru4 77.7(2) . . ?
Ru2 N1 Ru4 121.5(3) . . ?
Ru5 N1 Ru4 74.90(17) . . ?
C1 N2 C5 117.0(6) . . ?
C1 N2 Ru3 117.2(5) . . ?
C5 N2 Ru3 125.8(5) . . ?
C21 P1 C41 101.7(4) . . ?
C21 P1 C31 100.7(4) . . ?
C41 P1 C31 103.0(4) . . ?
C21 P1 Ru3 118.1(3) . . ?
C41 P1 Ru3 121.4(3) . . ?
C31 P1 Ru3 109.2(3) . . ?
C61 P2 C71 103.6(4) . . ?
C61 P2 C51 102.4(4) . . ?
C71 P2 C51 103.7(4) . . ?
C61 P2 Ru6 114.2(3) . . ?
C71 P2 Ru6 119.5(3) . . ?
C51 P2 Ru6 111.6(3) . . ?
C102 Ru1 C101 89.7(4) . . ?
C102 Ru1 C100 88.5(4) . . ?
C101 Ru1 C100 85.0(3) . . ?
C102 Ru1 N1 171.6(3) . . ?
C101 Ru1 N1 97.5(3) . . ?
C100 Ru1 N1 96.3(3) . . ?
C102 Ru1 Ru2 121.6(3) . . ?
C101 Ru1 Ru2 121.2(2) . . ?
C100 Ru1 Ru2 137.2(2) . . ?
N1 Ru1 Ru2 50.72(15) . . ?
C102 Ru1 Ru4 127.9(3) . . ?
C101 Ru1 Ru4 110.2(2) . . ?
C100 Ru1 Ru4 48.6(2) . . ?
N1 Ru1 Ru4 53.23(15) . . ?
Ru2 Ru1 Ru4 89.05(2) . . ?
C102 Ru1 Ru3 103.1(3) . . ?
C101 Ru1 Ru3 67.6(2) . . ?
C100 Ru1 Ru3 149.9(2) . . ?
N1 Ru1 Ru3 76.00(15) . . ?
Ru2 Ru1 Ru3 58.059(19) . . ?
Ru4 Ru1 Ru3 128.94(3) . . ?
C102 Ru1 Ru6 97.5(3) . . ?
C101 Ru1 Ru6 169.5(2) . . ?
C100 Ru1 Ru6 87.5(2) . . ?
N1 Ru1 Ru6 75.94(15) . . ?
Ru2 Ru1 Ru6 60.996(19) . . ?
Ru4 Ru1 Ru6 59.257(19) . . ?
Ru3 Ru1 Ru6 117.71(2) . . ?
C201 Ru2 C202 88.2(4) . . ?
C201 Ru2 N1 96.3(3) . . ?
C202 Ru2 N1 173.0(3) . . ?
C201 Ru2 Ru3 90.3(3) . . ?
C202 Ru2 Ru3 96.5(2) . . ?
N1 Ru2 Ru3 78.11(15) . . ?
C201 Ru2 Ru1 138.0(2) . . ?
C202 Ru2 Ru1 123.7(3) . . ?
N1 Ru2 Ru1 49.75(16) . . ?
Ru3 Ru2 Ru1 62.18(2) . . ?
C201 Ru2 Ru5 82.9(2) . . ?
C202 Ru2 Ru5 133.6(2) . . ?
N1 Ru2 Ru5 52.62(15) . . ?
Ru3 Ru2 Ru5 128.75(3) . . ?
Ru1 Ru2 Ru5 90.56(2) . . ?
C201 Ru2 Ru6 141.7(3) . . ?
C202 Ru2 Ru6 102.8(3) . . ?
N1 Ru2 Ru6 76.90(15) . . ?
Ru3 Ru2 Ru6 123.87(3) . . ?
Ru1 Ru2 Ru6 63.226(19) . . ?
Ru5 Ru2 Ru6 62.85(2) . . ?
C302 Ru3 C301 89.1(4) . . ?
C302 Ru3 N2 167.3(3) . . ?
C301 Ru3 N2 94.3(3) . . ?
C302 Ru3 P1 87.9(2) . . ?
C301 Ru3 P1 94.9(2) . . ?
N2 Ru3 P1 104.00(17) . . ?
C302 Ru3 Ru2 87.2(2) . . ?
C301 Ru3 Ru2 89.2(2) . . ?
N2 Ru3 Ru2 80.59(16) . . ?
P1 Ru3 Ru2 173.55(6) . . ?
C302 Ru3 Ru1 86.4(3) . . ?
C301 Ru3 Ru1 148.8(2) . . ?
N2 Ru3 Ru1 84.26(17) . . ?
P1 Ru3 Ru1 115.74(5) . . ?
Ru2 Ru3 Ru1 59.760(19) . . ?
C402 Ru4 C401 88.2(4) . . ?
C402 Ru4 C100 91.0(3) . . ?
C401 Ru4 C100 88.2(4) . . ?
C402 Ru4 C400 83.7(4) . . ?
C401 Ru4 C400 89.5(4) . . ?
C100 Ru4 C400 174.3(3) . . ?
C402 Ru4 N1 165.1(3) . . ?
C401 Ru4 N1 106.2(3) . . ?
C100 Ru4 N1 93.1(3) . . ?
C400 Ru4 N1 92.6(3) . . ?
C402 Ru4 Ru5 117.9(3) . . ?
C401 Ru4 Ru5 118.1(3) . . ?
C100 Ru4 Ru5 139.7(2) . . ?
C400 Ru4 Ru5 45.7(2) . . ?
N1 Ru4 Ru5 52.20(14) . . ?
C402 Ru4 Ru1 127.2(3) . . ?
C401 Ru4 Ru1 117.8(3) . . ?
C100 Ru4 Ru1 49.1(2) . . ?
C400 Ru4 Ru1 136.3(2) . . ?
N1 Ru4 Ru1 49.10(16) . . ?
Ru5 Ru4 Ru1 90.64(2) . . ?
C402 Ru4 Ru6 88.5(3) . . ?
C401 Ru4 Ru6 176.7(3) . . ?
C100 Ru4 Ru6 91.4(2) . . ?
C400 Ru4 Ru6 90.6(2) . . ?
N1 Ru4 Ru6 77.05(15) . . ?
Ru5 Ru4 Ru6 63.94(2) . . ?
Ru1 Ru4 Ru6 64.07(2) . . ?
C502 Ru5 C501 87.0(4) . . ?
C502 Ru5 C400 93.7(4) . . ?
C501 Ru5 C400 97.2(4) . . ?
C502 Ru5 N1 165.3(3) . . ?
C501 Ru5 N1 97.9(3) . . ?
C400 Ru5 N1 99.4(3) . . ?
C502 Ru5 Ru4 134.8(3) . . ?
C501 Ru5 Ru4 122.2(3) . . ?
C400 Ru5 Ru4 52.5(2) . . ?
N1 Ru5 Ru4 52.90(15) . . ?
C502 Ru5 Ru2 115.2(3) . . ?
C501 Ru5 Ru2 108.2(3) . . ?
C400 Ru5 Ru2 141.8(2) . . ?
N1 Ru5 Ru2 50.15(15) . . ?
Ru4 Ru5 Ru2 89.47(2) . . ?
C502 Ru5 Ru6 98.2(3) . . ?
C501 Ru5 Ru6 169.4(3) . . ?
C400 Ru5 Ru6 91.7(3) . . ?
N1 Ru5 Ru6 74.89(16) . . ?
Ru4 Ru5 Ru6 59.67(2) . . ?
Ru2 Ru5 Ru6 61.20(2) . . ?
C601 Ru6 C602 95.4(4) . . ?
C601 Ru6 P2 89.2(3) . . ?
C602 Ru6 P2 90.5(3) . . ?
C601 Ru6 Ru4 83.4(3) . . ?
C602 Ru6 Ru4 89.7(2) . . ?
P2 Ru6 Ru4 172.60(6) . . ?
C601 Ru6 Ru2 132.6(3) . . ?
C602 Ru6 Ru2 130.2(2) . . ?
P2 Ru6 Ru2 101.00(5) . . ?
Ru4 Ru6 Ru2 84.46(2) . . ?
C601 Ru6 Ru5 139.3(3) . . ?
C602 Ru6 Ru5 80.0(2) . . ?
P2 Ru6 Ru5 130.88(6) . . ?
Ru4 Ru6 Ru5 56.389(19) . . ?
Ru2 Ru6 Ru5 55.954(19) . . ?
C601 Ru6 Ru1 79.6(3) . . ?
C602 Ru6 Ru1 146.3(2) . . ?
P2 Ru6 Ru1 122.46(5) . . ?
Ru4 Ru6 Ru1 56.675(19) . . ?
Ru2 Ru6 Ru1 55.778(18) . . ?
Ru5 Ru6 Ru1 82.58(2) . . ?

loop_
_geom_bond_atom_site_label_1
_geom_bond_atom_site_label_2
_geom_bond_distance
_geom_bond_site_symmetry_2
_geom_bond_publ_flag
C1 N2 1.367(9) . ?
C1 C2 1.383(11) . ?
C1 N1 1.432(8) . ?
C2 C3 1.352(11) . ?
C2 H2 0.9300 . ?
C3 C4 1.387(12) . ?
C3 H3 0.9300 . ?
C4 C5 1.394(12) . ?
C4 H4 0.9300 . ?
C5 N2 1.388(9) . ?
C5 C6 1.477(11) . ?
C6 H6A 0.9600 . ?
C6 H6B 0.9600 . ?
C6 H6C 0.9600 . ?
C21 C26 1.374(12) . ?
C21 C22 1.400(12) . ?
C21 P1 1.818(9) . ?
C22 C23 1.397(12) . ?
C22 H22 0.9300 . ?
C23 C24 1.390(14) . ?
C23 H23 0.9300 . ?
C24 C25 1.385(15) . ?
C24 H24 0.9300 . ?
C25 C26 1.394(14) . ?
C25 H25 0.9300 . ?
C26 H26 0.9300 . ?
C31 C32 1.397(13) . ?
C31 C36 1.401(13) . ?
C31 P1 1.835(9) . ?
C32 C33 1.387(12) . ?
C32 H32 0.9300 . ?
C33 C34 1.326(15) . ?
C33 H33 0.9300 . ?
C34 C35 1.432(19) . ?
C34 H34 0.9300 . ?
C35 C36 1.380(15) . ?
C35 H35 0.9300 . ?
C36 H36 0.9300 . ?
C41 C42 1.356(13) . ?
C41 C46 1.401(13) . ?
C41 P1 1.833(9) . ?
C42 C43 1.364(15) . ?
C42 H42 0.9300 . ?
C43 C44 1.327(17) . ?
C43 H43 0.9300 . ?
C44 C45 1.353(16) . ?
C44 H44 0.9300 . ?
C45 C46 1.390(13) . ?
C45 H45 0.9300 . ?
C46 H46 0.9300 . ?
C51 C56 1.379(12) . ?
C51 C52 1.411(13) . ?
C51 P2 1.838(8) . ?
C52 C53 1.382(13) . ?
C52 H52 0.9300 . ?
C53 C54 1.387(16) . ?
C53 H53 0.9300 . ?
C54 C55 1.351(15) . ?
C54 H54 0.9300 . ?
C55 C56 1.353(13) . ?
C55 H55 0.9300 . ?
C56 H56 0.9300 . ?
C61 C62 1.381(12) . ?
C61 C66 1.403(12) . ?
C61 P2 1.816(8) . ?
C62 C63 1.384(13) . ?
C62 H62 0.9300 . ?
C63 C64 1.412(15) . ?
C63 H63 0.9300 . ?
C64 C65 1.405(15) . ?
C64 H64 0.9300 . ?
C65 C66 1.368(13) . ?
C65 H65 0.9300 . ?
C66 H66 0.9300 . ?
C71 C76 1.376(12) . ?
C71 C72 1.401(12) . ?
C71 P2 1.817(9) . ?
C72 C73 1.377(13) . ?
C72 H72 0.9300 . ?
C73 C74 1.389(16) . ?
C73 H73 0.9300 . ?
C74 C75 1.364(15) . ?
C74 H74 0.9300 . ?
C75 C76 1.390(13) . ?
C75 H75 0.9300 . ?
C76 H76 0.9300 . ?
C100 O100 1.131(10) . ?
C100 Ru4 2.093(9) . ?
C100 Ru1 2.111(8) . ?
C101 O101 1.144(9) . ?
C101 Ru1 1.896(8) . ?
C102 O102 1.146(11) . ?
C102 Ru1 1.888(10) . ?
C201 O201 1.140(10) . ?
C201 Ru2 1.857(9) . ?
C202 O202 1.144(10) . ?
C202 Ru2 1.866(8) . ?
C301 O301 1.142(10) . ?
C301 Ru3 1.866(9) . ?
C302 O302 1.163(11) . ?
C302 Ru3 1.844(9) . ?
C400 O400 1.156(10) . ?
C400 Ru5 1.986(9) . ?
C400 Ru4 2.201(8) . ?
C401 O401 1.136(11) . ?
C401 Ru4 1.906(9) . ?
C402 O402 1.125(10) . ?
C402 Ru4 1.865(8) . ?
C501 O501 1.148(11) . ?
C501 Ru5 1.889(9) . ?
C502 O502 1.154(12) . ?
C502 Ru5 1.860(10) . ?
C601 O601 1.148(11) . ?
C601 Ru6 1.889(9) . ?
C602 O602 1.132(10) . ?
C602 Ru6 1.902(9) . ?
N1 Ru1 2.141(6) . ?
N1 Ru2 2.172(6) . ?
N1 Ru5 2.248(6) . ?
N1 Ru4 2.269(6) . ?
N2 Ru3 2.226(6) . ?
P1 Ru3 2.4480(19) . ?
P2 Ru6 2.367(2) . ?
Ru1 Ru2 2.7585(8) . ?
Ru1 Ru4 2.7673(8) . ?
Ru1 Ru3 2.8240(8) . ?
Ru1 Ru6 2.9784(8) . ?
Ru1 H200 1.9003 . ?
Ru2 Ru3 2.7096(8) . ?
Ru2 Ru5 2.7588(8) . ?
Ru2 Ru6 2.9177(8) . ?
Ru2 H100 1.8958 . ?
Ru2 H200 1.8984 . ?
Ru4 Ru5 2.7465(8) . ?
Ru4 Ru6 2.8465(8) . ?
Ru5 Ru6 2.9626(8) . ?
Ru5 H100 1.9030 . ?
Ru6 H100 1.8979 . ?
Ru6 H200 1.8981 . ?

loop_
_geom_torsion_atom_site_label_1
_geom_torsion_atom_site_label_2
_geom_torsion_atom_site_label_3
_geom_torsion_atom_site_label_4
_geom_torsion
_geom_torsion_site_symmetry_1
_geom_torsion_site_symmetry_2
_geom_torsion_site_symmetry_3
_geom_torsion_site_symmetry_4
_geom_torsion_publ_flag
N2 C1 C2 C3 2.7(12) . . . . ?
N1 C1 C2 C3 -176.7(7) . . . . ?
C1 C2 C3 C4 4.3(13) . . . . ?
C2 C3 C4 C5 -3.5(13) . . . . ?
C3 C4 C5 N2 -4.3(12) . . . . ?
C3 C4 C5 C6 171.1(8) . . . . ?
C26 C21 C22 C23 -2.1(13) . . . . ?
P1 C21 C22 C23 175.5(7) . . . . ?
C21 C22 C23 C24 2.0(14) . . . . ?
C22 C23 C24 C25 -1.1(16) . . . . ?
C23 C24 C25 C26 0.4(17) . . . . ?
C22 C21 C26 C25 1.4(14) . . . . ?
P1 C21 C26 C25 -176.1(8) . . . . ?
C24 C25 C26 C21 -0.6(17) . . . . ?
C36 C31 C32 C33 -0.1(13) . . . . ?
P1 C31 C32 C33 176.4(7) . . . . ?
C31 C32 C33 C34 -0.2(15) . . . . ?
C32 C33 C34 C35 1.4(16) . . . . ?
C33 C34 C35 C36 -2.4(17) . . . . ?
C34 C35 C36 C31 2.1(17) . . . . ?
C32 C31 C36 C35 -0.9(15) . . . . ?
P1 C31 C36 C35 -177.4(8) . . . . ?
C46 C41 C42 C43 -2.0(16) . . . . ?
P1 C41 C42 C43 176.7(9) . . . . ?
C41 C42 C43 C44 2(2) . . . . ?
C42 C43 C44 C45 1(2) . . . . ?
C43 C44 C45 C46 -3.3(19) . . . . ?
C44 C45 C46 C41 3.4(16) . . . . ?
C42 C41 C46 C45 -0.8(14) . . . . ?
P1 C41 C46 C45 -179.5(8) . . . . ?
C56 C51 C52 C53 -2.2(13) . . . . ?
P2 C51 C52 C53 179.7(7) . . . . ?
C51 C52 C53 C54 -0.7(15) . . . . ?
C52 C53 C54 C55 1.6(17) . . . . ?
C53 C54 C55 C56 0.5(17) . . . . ?
C54 C55 C56 C51 -3.6(16) . . . . ?
C52 C51 C56 C55 4.4(15) . . . . ?
P2 C51 C56 C55 -177.5(8) . . . . ?
C66 C61 C62 C63 1.4(14) . . . . ?
P2 C61 C62 C63 177.4(8) . . . . ?
C61 C62 C63 C64 -0.8(16) . . . . ?
C62 C63 C64 C65 -1.7(16) . . . . ?
C63 C64 C65 C66 3.5(16) . . . . ?
C64 C65 C66 C61 -3.0(16) . . . . ?
C62 C61 C66 C65 0.6(15) . . . . ?
P2 C61 C66 C65 -175.7(8) . . . . ?
C76 C71 C72 C73 1.2(13) . . . . ?
P2 C71 C72 C73 -174.7(7) . . . . ?
C71 C72 C73 C74 -3.3(14) . . . . ?
C72 C73 C74 C75 2.7(15) . . . . ?
C73 C74 C75 C76 0.0(15) . . . . ?
C72 C71 C76 C75 1.6(13) . . . . ?
P2 C71 C76 C75 177.3(7) . . . . ?
C74 C75 C76 C71 -2.2(15) . . . . ?
N2 C1 N1 Ru1 56.3(7) . . . . ?
C2 C1 N1 Ru1 -124.2(7) . . . . ?
N2 C1 N1 Ru2 -35.6(8) . . . . ?
C2 C1 N1 Ru2 143.9(6) . . . . ?
N2 C1 N1 Ru5 -123.4(6) . . . . ?
C2 C1 N1 Ru5 56.0(8) . . . . ?
N2 C1 N1 Ru4 149.0(5) . . . . ?
C2 C1 N1 Ru4 -31.6(9) . . . . ?
C2 C1 N2 C5 -10.1(11) . . . . ?
N1 C1 N2 C5 169.3(6) . . . . ?
C2 C1 N2 Ru3 167.2(6) . . . . ?
N1 C1 N2 Ru3 -13.4(8) . . . . ?
C4 C5 N2 C1 10.7(11) . . . . ?
C6 C5 N2 C1 -164.7(7) . . . . ?
C4 C5 N2 Ru3 -166.3(6) . . . . ?
C6 C5 N2 Ru3 18.2(10) . . . . ?
C26 C21 P1 C41 -16.2(9) . . . . ?
C22 C21 P1 C41 166.3(7) . . . . ?
C26 C21 P1 C31 89.6(8) . . . . ?
C22 C21 P1 C31 -87.9(7) . . . . ?
C26 C21 P1 Ru3 -151.7(7) . . . . ?
C22 C21 P1 Ru3 30.8(8) . . . . ?
C42 C41 P1 C21 101.9(9) . . . . ?
C46 C41 P1 C21 -79.5(7) . . . . ?
C42 C41 P1 C31 -2.1(9) . . . . ?
C46 C41 P1 C31 176.5(7) . . . . ?
C42 C41 P1 Ru3 -124.5(8) . . . . ?
C46 C41 P1 Ru3 54.2(8) . . . . ?
C32 C31 P1 C21 13.8(8) . . . . ?
C36 C31 P1 C21 -169.8(8) . . . . ?
C32 C31 P1 C41 118.6(7) . . . . ?
C36 C31 P1 C41 -65.0(8) . . . . ?
C32 C31 P1 Ru3 -111.1(7) . . . . ?
C36 C31 P1 Ru3 65.3(8) . . . . ?
C62 C61 P2 C71 -104.0(8) . . . . ?
C66 C61 P2 C71 72.0(7) . . . . ?
C62 C61 P2 C51 3.6(8) . . . . ?
C66 C61 P2 C51 179.6(7) . . . . ?
C62 C61 P2 Ru6 124.4(7) . . . . ?
C66 C61 P2 Ru6 -59.6(7) . . . . ?
C76 C71 P2 C61 15.4(8) . . . . ?
C72 C71 P2 C61 -169.0(7) . . . . ?
C76 C71 P2 C51 -91.3(7) . . . . ?
C72 C71 P2 C51 84.3(7) . . . . ?
C76 C71 P2 Ru6 143.7(6) . . . . ?
C72 C71 P2 Ru6 -40.7(7) . . . . ?
C56 C51 P2 C61 69.8(8) . . . . ?
C52 C51 P2 C61 -112.2(7) . . . . ?
C56 C51 P2 C71 177.3(7) . . . . ?
C52 C51 P2 C71 -4.7(8) . . . . ?
C56 C51 P2 Ru6 -52.7(8) . . . . ?
C52 C51 P2 Ru6 125.2(7) . . . . ?
O100 C100 Ru1 C102 36.2(12) . . . . ?
Ru4 C100 Ru1 C102 -147.4(4) . . . . ?
O100 C100 Ru1 C101 -53.7(12) . . . . ?
Ru4 C100 Ru1 C101 122.7(3) . . . . ?
O100 C100 Ru1 N1 -150.7(11) . . . . ?
Ru4 C100 Ru1 N1 25.7(3) . . . . ?
O100 C100 Ru1 Ru2 174.1(9) . . . . ?
Ru4 C100 Ru1 Ru2 -9.5(5) . . . . ?
O100 C100 Ru1 Ru4 -176.4(13) . . . . ?
O100 C100 Ru1 Ru3 -77.8(13) . . . . ?
Ru4 C100 Ru1 Ru3 98.6(4) . . . . ?
O100 C100 Ru1 Ru6 133.7(12) . . . . ?
Ru4 C100 Ru1 Ru6 -49.9(2) . . . . ?
C1 N1 Ru1 C102 -139(2) . . . . ?
Ru2 N1 Ru1 C102 -25(2) . . . . ?
Ru5 N1 Ru1 C102 40(2) . . . . ?
Ru4 N1 Ru1 C102 101(2) . . . . ?
C1 N1 Ru1 C101 10.3(5) . . . . ?
Ru2 N1 Ru1 C101 124.6(3) . . . . ?
Ru5 N1 Ru1 C101 -170.0(3) . . . . ?
Ru4 N1 Ru1 C101 -109.6(3) . . . . ?
C1 N1 Ru1 C100 96.0(5) . . . . ?
Ru2 N1 Ru1 C100 -149.7(3) . . . . ?
Ru5 N1 Ru1 C100 -84.3(4) . . . . ?
Ru4 N1 Ru1 C100 -23.9(3) . . . . ?
C1 N1 Ru1 Ru2 -114.3(5) . . . . ?
Ru5 N1 Ru1 Ru2 65.4(3) . . . . ?
Ru4 N1 Ru1 Ru2 125.8(2) . . . . ?
C1 N1 Ru1 Ru4 119.9(5) . . . . ?
Ru2 N1 Ru1 Ru4 -125.8(2) . . . . ?
Ru5 N1 Ru1 Ru4 -60.4(3) . . . . ?
C1 N1 Ru1 Ru3 -54.4(4) . . . . ?
Ru2 N1 Ru1 Ru3 59.97(11) . . . . ?
Ru5 N1 Ru1 Ru3 125.3(3) . . . . ?
Ru4 N1 Ru1 Ru3 -174.27(15) . . . . ?
C1 N1 Ru1 Ru6 -178.2(5) . . . . ?
Ru2 N1 Ru1 Ru6 -63.84(11) . . . . ?
Ru5 N1 Ru1 Ru6 1.5(3) . . . . ?
Ru4 N1 Ru1 Ru6 61.92(10) . . . . ?
C1 N1 Ru2 C201 -36.3(6) . . . . ?
Ru1 N1 Ru2 C201 -152.4(3) . . . . ?
Ru5 N1 Ru2 C201 76.1(3) . . . . ?
Ru4 N1 Ru2 C201 139.2(4) . . . . ?
C1 N1 Ru2 C202 94(2) . . . . ?
Ru1 N1 Ru2 C202 -23(2) . . . . ?
Ru5 N1 Ru2 C202 -154(2) . . . . ?
Ru4 N1 Ru2 C202 -91(2) . . . . ?
C1 N1 Ru2 Ru3 52.6(5) . . . . ?
Ru1 N1 Ru2 Ru3 -63.47(11) . . . . ?
Ru5 N1 Ru2 Ru3 164.99(16) . . . . ?
Ru4 N1 Ru2 Ru3 -131.9(3) . . . . ?
C1 N1 Ru2 Ru1 116.1(5) . . . . ?
Ru5 N1 Ru2 Ru1 -131.5(2) . . . . ?
Ru4 N1 Ru2 Ru1 -68.4(3) . . . . ?
C1 N1 Ru2 Ru5 -112.4(5) . . . . ?
Ru1 N1 Ru2 Ru5 131.5(2) . . . . ?
Ru4 N1 Ru2 Ru5 63.1(2) . . . . ?
C1 N1 Ru2 Ru6 -178.0(5) . . . . ?
Ru1 N1 Ru2 Ru6 65.86(12) . . . . ?
Ru5 N1 Ru2 Ru6 -65.68(11) . . . . ?
Ru4 N1 Ru2 Ru6 -2.6(2) . . . . ?
C102 Ru1 Ru2 C201 -140.7(5) . . . . ?
C101 Ru1 Ru2 C201 -29.2(5) . . . . ?
C100 Ru1 Ru2 C201 91.1(5) . . . . ?
N1 Ru1 Ru2 C201 43.5(4) . . . . ?
Ru4 Ru1 Ru2 C201 84.1(4) . . . . ?
Ru3 Ru1 Ru2 C201 -54.6(4) . . . . ?
Ru6 Ru1 Ru2 C201 138.9(4) . . . . ?
C102 Ru1 Ru2 C202 -7.4(4) . . . . ?
C101 Ru1 Ru2 C202 104.1(4) . . . . ?
C100 Ru1 Ru2 C202 -135.6(5) . . . . ?
N1 Ru1 Ru2 C202 176.8(3) . . . . ?
Ru4 Ru1 Ru2 C202 -142.7(3) . . . . ?
Ru3 Ru1 Ru2 C202 78.6(3) . . . . ?
Ru6 Ru1 Ru2 C202 -87.8(3) . . . . ?
C102 Ru1 Ru2 N1 175.8(4) . . . . ?
C101 Ru1 Ru2 N1 -72.7(3) . . . . ?
C100 Ru1 Ru2 N1 47.6(4) . . . . ?
Ru4 Ru1 Ru2 N1 40.55(19) . . . . ?
Ru3 Ru1 Ru2 N1 -98.14(19) . . . . ?
Ru6 Ru1 Ru2 N1 95.42(19) . . . . ?
C102 Ru1 Ru2 Ru3 -86.0(3) . . . . ?
C101 Ru1 Ru2 Ru3 25.5(3) . . . . ?
C100 Ru1 Ru2 Ru3 145.8(4) . . . . ?
N1 Ru1 Ru2 Ru3 98.14(19) . . . . ?
Ru4 Ru1 Ru2 Ru3 138.68(3) . . . . ?
Ru6 Ru1 Ru2 Ru3 -166.44(3) . . . . ?
C102 Ru1 Ru2 Ru5 139.3(3) . . . . ?
C101 Ru1 Ru2 Ru5 -109.2(3) . . . . ?
C100 Ru1 Ru2 Ru5 11.1(4) . . . . ?
N1 Ru1 Ru2 Ru5 -36.50(19) . . . . ?
Ru4 Ru1 Ru2 Ru5 4.05(2) . . . . ?
Ru3 Ru1 Ru2 Ru5 -134.64(3) . . . . ?
Ru6 Ru1 Ru2 Ru5 58.92(2) . . . . ?
C102 Ru1 Ru2 Ru6 80.4(3) . . . . ?
C101 Ru1 Ru2 Ru6 -168.1(3) . . . . ?
C100 Ru1 Ru2 Ru6 -47.8(4) . . . . ?
N1 Ru1 Ru2 Ru6 -95.42(19) . . . . ?
Ru4 Ru1 Ru2 Ru6 -54.88(2) . . . . ?
Ru3 Ru1 Ru2 Ru6 166.44(3) . . . . ?
C1 N2 Ru3 C302 24.2(16) . . . . ?
C5 N2 Ru3 C302 -158.8(13) . . . . ?
C1 N2 Ru3 C301 129.6(6) . . . . ?
C5 N2 Ru3 C301 -53.3(6) . . . . ?
C1 N2 Ru3 P1 -134.2(5) . . . . ?
C5 N2 Ru3 P1 42.8(6) . . . . ?
C1 N2 Ru3 Ru2 41.2(5) . . . . ?
C5 N2 Ru3 Ru2 -141.8(6) . . . . ?
C1 N2 Ru3 Ru1 -19.1(5) . . . . ?
C5 N2 Ru3 Ru1 158.0(6) . . . . ?
C21 P1 Ru3 C302 -62.1(4) . . . . ?
C41 P1 Ru3 C302 171.3(4) . . . . ?
C31 P1 Ru3 C302 51.9(4) . . . . ?
C21 P1 Ru3 C301 -151.1(4) . . . . ?
C41 P1 Ru3 C301 82.4(4) . . . . ?
C31 P1 Ru3 C301 -37.0(4) . . . . ?
C21 P1 Ru3 N2 113.2(3) . . . . ?
C41 P1 Ru3 N2 -13.3(4) . . . . ?
C31 P1 Ru3 N2 -132.7(3) . . . . ?
C21 P1 Ru3 Ru2 -21.6(6) . . . . ?
C41 P1 Ru3 Ru2 -148.2(5) . . . . ?
C31 P1 Ru3 Ru2 92.4(5) . . . . ?
C21 P1 Ru3 Ru1 22.9(3) . . . . ?
C41 P1 Ru3 Ru1 -103.7(3) . . . . ?
C31 P1 Ru3 Ru1 137.0(3) . . . . ?
C201 Ru2 Ru3 C302 -125.6(4) . . . . ?
C202 Ru2 Ru3 C302 -37.3(4) . . . . ?
N1 Ru2 Ru3 C302 138.0(3) . . . . ?
Ru1 Ru2 Ru3 C302 87.5(3) . . . . ?
Ru5 Ru2 Ru3 C302 153.3(3) . . . . ?
Ru6 Ru2 Ru3 C302 72.9(3) . . . . ?
C201 Ru2 Ru3 C301 -36.4(4) . . . . ?
C202 Ru2 Ru3 C301 51.8(4) . . . . ?
N1 Ru2 Ru3 C301 -132.8(3) . . . . ?
Ru1 Ru2 Ru3 C301 176.7(3) . . . . ?
Ru5 Ru2 Ru3 C301 -117.5(3) . . . . ?
Ru6 Ru2 Ru3 C301 162.1(3) . . . . ?
C201 Ru2 Ru3 N2 58.1(3) . . . . ?
C202 Ru2 Ru3 N2 146.4(3) . . . . ?
N1 Ru2 Ru3 N2 -38.3(2) . . . . ?
Ru1 Ru2 Ru3 N2 -88.81(17) . . . . ?
Ru5 Ru2 Ru3 N2 -22.97(17) . . . . ?
Ru6 Ru2 Ru3 N2 -103.42(17) . . . . ?
C201 Ru2 Ru3 P1 -166.0(5) . . . . ?
C202 Ru2 Ru3 P1 -77.8(5) . . . . ?
N1 Ru2 Ru3 P1 97.5(5) . . . . ?
Ru1 Ru2 Ru3 P1 47.0(5) . . . . ?
Ru5 Ru2 Ru3 P1 112.8(5) . . . . ?
Ru6 Ru2 Ru3 P1 32.4(5) . . . . ?
C201 Ru2 Ru3 Ru1 146.9(2) . . . . ?
C202 Ru2 Ru3 Ru1 -124.8(3) . . . . ?
N1 Ru2 Ru3 Ru1 50.54(17) . . . . ?
Ru5 Ru2 Ru3 Ru1 65.84(3) . . . . ?
Ru6 Ru2 Ru3 Ru1 -14.60(3) . . . . ?
C102 Ru1 Ru3 C302 30.4(4) . . . . ?
C101 Ru1 Ru3 C302 114.6(4) . . . . ?
C100 Ru1 Ru3 C302 140.7(5) . . . . ?
N1 Ru1 Ru3 C302 -141.0(3) . . . . ?
Ru2 Ru1 Ru3 C302 -88.9(3) . . . . ?
Ru4 Ru1 Ru3 C302 -146.9(3) . . . . ?
Ru6 Ru1 Ru3 C302 -75.5(3) . . . . ?
C102 Ru1 Ru3 C301 112.8(6) . . . . ?
C101 Ru1 Ru3 C301 -163.0(6) . . . . ?
C100 Ru1 Ru3 C301 -136.9(7) . . . . ?
N1 Ru1 Ru3 C301 -58.6(6) . . . . ?
Ru2 Ru1 Ru3 C301 -6.5(5) . . . . ?
Ru4 Ru1 Ru3 C301 -64.5(5) . . . . ?
Ru6 Ru1 Ru3 C301 6.9(5) . . . . ?
C102 Ru1 Ru3 N2 -158.3(3) . . . . ?
C101 Ru1 Ru3 N2 -74.1(3) . . . . ?
C100 Ru1 Ru3 N2 -48.0(5) . . . . ?
N1 Ru1 Ru3 N2 30.3(2) . . . . ?
Ru2 Ru1 Ru3 N2 82.44(16) . . . . ?
Ru4 Ru1 Ru3 N2 24.37(16) . . . . ?
Ru6 Ru1 Ru3 N2 95.83(16) . . . . ?
C102 Ru1 Ru3 P1 -55.5(3) . . . . ?
C101 Ru1 Ru3 P1 28.7(3) . . . . ?
C100 Ru1 Ru3 P1 54.8(5) . . . . ?
N1 Ru1 Ru3 P1 133.07(16) . . . . ?
Ru2 Ru1 Ru3 P1 -174.76(6) . . . . ?
Ru4 Ru1 Ru3 P1 127.17(6) . . . . ?
Ru6 Ru1 Ru3 P1 -161.37(6) . . . . ?
C102 Ru1 Ru3 Ru2 119.3(3) . . . . ?
C101 Ru1 Ru3 Ru2 -156.6(3) . . . . ?
C100 Ru1 Ru3 Ru2 -130.4(5) . . . . ?
N1 Ru1 Ru3 Ru2 -52.17(15) . . . . ?
Ru4 Ru1 Ru3 Ru2 -58.07(3) . . . . ?
Ru6 Ru1 Ru3 Ru2 13.39(3) . . . . ?
O100 C100 Ru4 C402 -42.3(13) . . . . ?
Ru1 C100 Ru4 C402 141.7(3) . . . . ?
O100 C100 Ru4 C401 45.9(13) . . . . ?
Ru1 C100 Ru4 C401 -130.2(3) . . . . ?
O100 C100 Ru4 C400 -20(4) . . . . ?
Ru1 C100 Ru4 C400 164(3) . . . . ?
O100 C100 Ru4 N1 152.0(13) . . . . ?
Ru1 C100 Ru4 N1 -24.0(3) . . . . ?
O100 C100 Ru4 Ru5 179.7(10) . . . . ?
Ru1 C100 Ru4 Ru5 3.7(5) . . . . ?
O100 C100 Ru4 Ru1 176.0(14) . . . . ?
O100 C100 Ru4 Ru6 -130.9(13) . . . . ?
Ru1 C100 Ru4 Ru6 53.1(2) . . . . ?
O400 C400 Ru4 C402 37.7(10) . . . . ?
Ru5 C400 Ru4 C402 -139.9(4) . . . . ?
O400 C400 Ru4 C401 -50.5(10) . . . . ?
Ru5 C400 Ru4 C401 131.9(4) . . . . ?
O400 C400 Ru4 C100 16(4) . . . . ?
Ru5 C400 Ru4 C100 -162(3) . . . . ?
O400 C400 Ru4 N1 -156.7(10) . . . . ?
Ru5 C400 Ru4 N1 25.6(3) . . . . ?
O400 C400 Ru4 Ru5 177.6(12) . . . . ?
O400 C400 Ru4 Ru1 177.7(8) . . . . ?
Ru5 C400 Ru4 Ru1 0.0(5) . . . . ?
O400 C400 Ru4 Ru6 126.2(10) . . . . ?
Ru5 C400 Ru4 Ru6 -51.4(2) . . . . ?
C1 N1 Ru4 C402 163.0(11) . . . . ?
Ru1 N1 Ru4 C402 -81.6(12) . . . . ?
Ru2 N1 Ru4 C402 -12.2(13) . . . . ?
Ru5 N1 Ru4 C402 52.1(12) . . . . ?
C1 N1 Ru4 C401 -2.4(6) . . . . ?
Ru1 N1 Ru4 C401 113.0(3) . . . . ?
Ru2 N1 Ru4 C401 -177.6(4) . . . . ?
Ru5 N1 Ru4 C401 -113.3(3) . . . . ?
C1 N1 Ru4 C100 -91.4(6) . . . . ?
Ru1 N1 Ru4 C100 24.0(3) . . . . ?
Ru2 N1 Ru4 C100 93.4(4) . . . . ?
Ru5 N1 Ru4 C100 157.7(3) . . . . ?
C1 N1 Ru4 C400 87.9(6) . . . . ?
Ru1 N1 Ru4 C400 -156.7(3) . . . . ?
Ru2 N1 Ru4 C400 -87.4(4) . . . . ?
Ru5 N1 Ru4 C400 -23.1(3) . . . . ?
C1 N1 Ru4 Ru5 110.9(6) . . . . ?
Ru1 N1 Ru4 Ru5 -133.7(2) . . . . ?
Ru2 N1 Ru4 Ru5 -64.3(2) . . . . ?
C1 N1 Ru4 Ru1 -115.4(6) . . . . ?
Ru2 N1 Ru4 Ru1 69.4(3) . . . . ?
Ru5 N1 Ru4 Ru1 133.7(2) . . . . ?
C1 N1 Ru4 Ru6 177.8(5) . . . . ?
Ru1 N1 Ru4 Ru6 -66.76(12) . . . . ?
Ru2 N1 Ru4 Ru6 2.6(2) . . . . ?
Ru5 N1 Ru4 Ru6 66.91(11) . . . . ?
C102 Ru1 Ru4 C402 -8.2(5) . . . . ?
C101 Ru1 Ru4 C402 -114.4(4) . . . . ?
C100 Ru1 Ru4 C402 -51.1(5) . . . . ?
N1 Ru1 Ru4 C402 161.4(4) . . . . ?
Ru2 Ru1 Ru4 C402 122.5(3) . . . . ?
Ru3 Ru1 Ru4 C402 168.5(3) . . . . ?
Ru6 Ru1 Ru4 C402 66.1(3) . . . . ?
C102 Ru1 Ru4 C401 102.7(5) . . . . ?
C101 Ru1 Ru4 C401 -3.5(4) . . . . ?
C100 Ru1 Ru4 C401 59.8(5) . . . . ?
N1 Ru1 Ru4 C401 -87.7(4) . . . . ?
Ru2 Ru1 Ru4 C401 -126.7(3) . . . . ?
Ru3 Ru1 Ru4 C401 -80.6(3) . . . . ?
Ru6 Ru1 Ru4 C401 177.0(3) . . . . ?
C102 Ru1 Ru4 C100 43.0(5) . . . . ?
C101 Ru1 Ru4 C100 -63.3(4) . . . . ?
N1 Ru1 Ru4 C100 -147.5(4) . . . . ?
Ru2 Ru1 Ru4 C100 173.6(3) . . . . ?
Ru3 Ru1 Ru4 C100 -140.4(3) . . . . ?
Ru6 Ru1 Ru4 C100 117.2(3) . . . . ?
C102 Ru1 Ru4 C400 -134.7(5) . . . . ?
C101 Ru1 Ru4 C400 119.0(4) . . . . ?
C100 Ru1 Ru4 C400 -177.7(5) . . . . ?
N1 Ru1 Ru4 C400 34.8(4) . . . . ?
Ru2 Ru1 Ru4 C400 -4.1(3) . . . . ?
Ru3 Ru1 Ru4 C400 42.0(3) . . . . ?
Ru6 Ru1 Ru4 C400 -60.4(3) . . . . ?
C102 Ru1 Ru4 N1 -169.5(4) . . . . ?
C101 Ru1 Ru4 N1 84.2(3) . . . . ?
C100 Ru1 Ru4 N1 147.5(4) . . . . ?
Ru2 Ru1 Ru4 N1 -38.92(19) . . . . ?
Ru3 Ru1 Ru4 N1 7.15(19) . . . . ?
Ru6 Ru1 Ru4 N1 -95.26(19) . . . . ?
C102 Ru1 Ru4 Ru5 -134.7(4) . . . . ?
C101 Ru1 Ru4 Ru5 119.1(3) . . . . ?
C100 Ru1 Ru4 Ru5 -177.6(3) . . . . ?
N1 Ru1 Ru4 Ru5 34.86(19) . . . . ?
Ru2 Ru1 Ru4 Ru5 -4.07(2) . . . . ?
Ru3 Ru1 Ru4 Ru5 42.01(3) . . . . ?
Ru6 Ru1 Ru4 Ru5 -60.40(2) . . . . ?
C102 Ru1 Ru4 Ru6 -74.3(4) . . . . ?
C101 Ru1 Ru4 Ru6 179.5(3) . . . . ?
C100 Ru1 Ru4 Ru6 -117.2(3) . . . . ?
N1 Ru1 Ru4 Ru6 95.26(19) . . . . ?
Ru2 Ru1 Ru4 Ru6 56.34(2) . . . . ?
Ru3 Ru1 Ru4 Ru6 102.41(3) . . . . ?
O400 C400 Ru5 C502 -29.8(15) . . . . ?
Ru4 C400 Ru5 C502 147.1(4) . . . . ?
O400 C400 Ru5 C501 57.7(15) . . . . ?
Ru4 C400 Ru5 C501 -125.5(3) . . . . ?
O400 C400 Ru5 N1 156.9(14) . . . . ?
Ru4 C400 Ru5 N1 -26.2(3) . . . . ?
O400 C400 Ru5 Ru4 -176.8(16) . . . . ?
O400 C400 Ru5 Ru2 -170.3(12) . . . . ?
Ru4 C400 Ru5 Ru2 6.5(5) . . . . ?
O400 C400 Ru5 Ru6 -128.1(14) . . . . ?
Ru4 C400 Ru5 Ru6 48.7(2) . . . . ?
C1 N1 Ru5 C502 114.7(14) . . . . ?
Ru1 N1 Ru5 C502 -65.0(15) . . . . ?
Ru2 N1 Ru5 C502 1.4(15) . . . . ?
Ru4 N1 Ru5 C502 -126.7(14) . . . . ?
C1 N1 Ru5 C501 6.1(5) . . . . ?
Ru1 N1 Ru5 C501 -173.6(4) . . . . ?
Ru2 N1 Ru5 C501 -107.2(3) . . . . ?
Ru4 N1 Ru5 C501 124.8(3) . . . . ?
C1 N1 Ru5 C400 -92.6(5) . . . . ?
Ru1 N1 Ru5 C400 87.7(4) . . . . ?
Ru2 N1 Ru5 C400 154.1(3) . . . . ?
Ru4 N1 Ru5 C400 26.1(3) . . . . ?
C1 N1 Ru5 Ru4 -118.7(5) . . . . ?
Ru1 N1 Ru5 Ru4 61.6(3) . . . . ?
Ru2 N1 Ru5 Ru4 128.0(2) . . . . ?
C1 N1 Ru5 Ru2 113.3(5) . . . . ?
Ru1 N1 Ru5 Ru2 -66.4(3) . . . . ?
Ru4 N1 Ru5 Ru2 -128.0(2) . . . . ?
C1 N1 Ru5 Ru6 178.2(5) . . . . ?
Ru1 N1 Ru5 Ru6 -1.5(3) . . . . ?
Ru2 N1 Ru5 Ru6 64.88(12) . . . . ?
Ru4 N1 Ru5 Ru6 -63.16(11) . . . . ?
C402 Ru4 Ru5 C502 -3.4(5) . . . . ?
C401 Ru4 Ru5 C502 -107.4(5) . . . . ?
C100 Ru4 Ru5 C502 127.4(6) . . . . ?
C400 Ru4 Ru5 C502 -49.8(5) . . . . ?
N1 Ru4 Ru5 C502 163.3(5) . . . . ?
Ru1 Ru4 Ru5 C502 130.2(4) . . . . ?
Ru6 Ru4 Ru5 C502 69.7(4) . . . . ?
C402 Ru4 Ru5 C501 119.2(4) . . . . ?
C401 Ru4 Ru5 C501 15.1(4) . . . . ?
C100 Ru4 Ru5 C501 -110.0(5) . . . . ?
C400 Ru4 Ru5 C501 72.7(5) . . . . ?
N1 Ru4 Ru5 C501 -74.1(4) . . . . ?
Ru1 Ru4 Ru5 C501 -107.3(3) . . . . ?
Ru6 Ru4 Ru5 C501 -167.8(3) . . . . ?
C402 Ru4 Ru5 C400 46.4(4) . . . . ?
C401 Ru4 Ru5 C400 -57.6(5) . . . . ?
C100 Ru4 Ru5 C400 177.3(5) . . . . ?
N1 Ru4 Ru5 C400 -146.8(4) . . . . ?
Ru1 Ru4 Ru5 C400 -180.0(3) . . . . ?
Ru6 Ru4 Ru5 C400 119.5(3) . . . . ?
C402 Ru4 Ru5 N1 -166.7(3) . . . . ?
C401 Ru4 Ru5 N1 89.2(4) . . . . ?
C100 Ru4 Ru5 N1 -35.9(4) . . . . ?
C400 Ru4 Ru5 N1 146.8(4) . . . . ?
Ru1 Ru4 Ru5 N1 -33.1(2) . . . . ?
Ru6 Ru4 Ru5 N1 -93.7(2) . . . . ?
C402 Ru4 Ru5 Ru2 -129.5(3) . . . . ?
C401 Ru4 Ru5 Ru2 126.4(3) . . . . ?
C100 Ru4 Ru5 Ru2 1.3(4) . . . . ?
C400 Ru4 Ru5 Ru2 -176.0(3) . . . . ?
N1 Ru4 Ru5 Ru2 37.2(2) . . . . ?
Ru1 Ru4 Ru5 Ru2 4.06(2) . . . . ?
Ru6 Ru4 Ru5 Ru2 -56.45(2) . . . . ?
C402 Ru4 Ru5 Ru6 -73.1(3) . . . . ?
C401 Ru4 Ru5 Ru6 -177.1(3) . . . . ?
C100 Ru4 Ru5 Ru6 57.8(4) . . . . ?
C400 Ru4 Ru5 Ru6 -119.5(3) . . . . ?
N1 Ru4 Ru5 Ru6 93.7(2) . . . . ?
Ru1 Ru4 Ru5 Ru6 60.51(2) . . . . ?
C201 Ru2 Ru5 C502 76.8(4) . . . . ?
C202 Ru2 Ru5 C502 -3.9(5) . . . . ?
N1 Ru2 Ru5 C502 -179.6(4) . . . . ?
Ru3 Ru2 Ru5 C502 161.4(4) . . . . ?
Ru1 Ru2 Ru5 C502 -144.8(4) . . . . ?
Ru6 Ru2 Ru5 C502 -85.5(4) . . . . ?
C201 Ru2 Ru5 C501 -18.5(4) . . . . ?
C202 Ru2 Ru5 C501 -99.2(5) . . . . ?
N1 Ru2 Ru5 C501 85.0(3) . . . . ?
Ru3 Ru2 Ru5 C501 66.1(3) . . . . ?
Ru1 Ru2 Ru5 C501 119.9(3) . . . . ?
Ru6 Ru2 Ru5 C501 179.1(3) . . . . ?
C201 Ru2 Ru5 C400 -147.7(5) . . . . ?
C202 Ru2 Ru5 C400 131.6(6) . . . . ?
N1 Ru2 Ru5 C400 -44.1(5) . . . . ?
Ru3 Ru2 Ru5 C400 -63.1(4) . . . . ?
Ru1 Ru2 Ru5 C400 -9.3(4) . . . . ?
Ru6 Ru2 Ru5 C400 50.0(4) . . . . ?
C201 Ru2 Ru5 N1 -103.6(3) . . . . ?
C202 Ru2 Ru5 N1 175.8(4) . . . . ?
Ru3 Ru2 Ru5 N1 -19.0(2) . . . . ?
Ru1 Ru2 Ru5 N1 34.8(2) . . . . ?
Ru6 Ru2 Ru5 N1 94.1(2) . . . . ?
C201 Ru2 Ru5 Ru4 -142.5(2) . . . . ?
C202 Ru2 Ru5 Ru4 136.8(4) . . . . ?
N1 Ru2 Ru5 Ru4 -38.9(2) . . . . ?
Ru3 Ru2 Ru5 Ru4 -57.88(4) . . . . ?
Ru1 Ru2 Ru5 Ru4 -4.08(2) . . . . ?
Ru6 Ru2 Ru5 Ru4 55.17(2) . . . . ?
C201 Ru2 Ru5 Ru6 162.3(3) . . . . ?
C202 Ru2 Ru5 Ru6 81.7(4) . . . . ?
N1 Ru2 Ru5 Ru6 -94.1(2) . . . . ?
Ru3 Ru2 Ru5 Ru6 -113.05(3) . . . . ?
Ru1 Ru2 Ru5 Ru6 -59.25(2) . . . . ?
C61 P2 Ru6 C601 -45.1(4) . . . . ?
C71 P2 Ru6 C601 -168.5(4) . . . . ?
C51 P2 Ru6 C601 70.4(4) . . . . ?
C61 P2 Ru6 C602 -140.5(4) . . . . ?
C71 P2 Ru6 C602 96.2(4) . . . . ?
C51 P2 Ru6 C602 -24.9(4) . . . . ?
C61 P2 Ru6 Ru4 -49.0(6) . . . . ?
C71 P2 Ru6 Ru4 -172.3(4) . . . . ?
C51 P2 Ru6 Ru4 66.6(5) . . . . ?
C61 P2 Ru6 Ru2 88.2(3) . . . . ?
C71 P2 Ru6 Ru2 -35.1(3) . . . . ?
C51 P2 Ru6 Ru2 -156.2(3) . . . . ?
C61 P2 Ru6 Ru5 142.4(3) . . . . ?
C71 P2 Ru6 Ru5 19.0(3) . . . . ?
C51 P2 Ru6 Ru5 -102.1(3) . . . . ?
C61 P2 Ru6 Ru1 32.0(3) . . . . ?
C71 P2 Ru6 Ru1 -91.4(3) . . . . ?
C51 P2 Ru6 Ru1 147.5(3) . . . . ?
C402 Ru4 Ru6 C601 -51.4(4) . . . . ?
C401 Ru4 Ru6 C601 -44(5) . . . . ?
C100 Ru4 Ru6 C601 39.6(3) . . . . ?
C400 Ru4 Ru6 C601 -135.1(4) . . . . ?
N1 Ru4 Ru6 C601 132.4(3) . . . . ?
Ru5 Ru4 Ru6 C601 -173.6(3) . . . . ?
Ru1 Ru4 Ru6 C601 81.9(3) . . . . ?
C402 Ru4 Ru6 C602 44.1(4) . . . . ?
C401 Ru4 Ru6 C602 51(5) . . . . ?
C100 Ru4 Ru6 C602 135.0(3) . . . . ?
C400 Ru4 Ru6 C602 -39.6(3) . . . . ?
N1 Ru4 Ru6 C602 -132.2(3) . . . . ?
Ru5 Ru4 Ru6 C602 -78.2(2) . . . . ?
Ru1 Ru4 Ru6 C602 177.3(2) . . . . ?
C402 Ru4 Ru6 P2 -47.5(5) . . . . ?
C401 Ru4 Ru6 P2 -40(5) . . . . ?
C100 Ru4 Ru6 P2 43.5(5) . . . . ?
C400 Ru4 Ru6 P2 -131.2(5) . . . . ?
N1 Ru4 Ru6 P2 136.3(5) . . . . ?
Ru5 Ru4 Ru6 P2 -169.7(4) . . . . ?
Ru1 Ru4 Ru6 P2 85.7(4) . . . . ?
C402 Ru4 Ru6 Ru2 174.6(3) . . . . ?
C401 Ru4 Ru6 Ru2 -178(100) . . . . ?
C100 Ru4 Ru6 Ru2 -94.5(2) . . . . ?
C400 Ru4 Ru6 Ru2 90.9(2) . . . . ?
N1 Ru4 Ru6 Ru2 -1.67(15) . . . . ?
Ru5 Ru4 Ru6 Ru2 52.34(2) . . . . ?
Ru1 Ru4 Ru6 Ru2 -52.229(19) . . . . ?
C402 Ru4 Ru6 Ru5 122.2(3) . . . . ?
C401 Ru4 Ru6 Ru5 129(5) . . . . ?
C100 Ru4 Ru6 Ru5 -146.8(2) . . . . ?
C400 Ru4 Ru6 Ru5 38.5(2) . . . . ?
N1 Ru4 Ru6 Ru5 -54.01(15) . . . . ?
Ru1 Ru4 Ru6 Ru5 -104.57(2) . . . . ?
C402 Ru4 Ru6 Ru1 -133.2(3) . . . . ?
C401 Ru4 Ru6 Ru1 -126(5) . . . . ?
C100 Ru4 Ru6 Ru1 -42.3(2) . . . . ?
C400 Ru4 Ru6 Ru1 143.1(2) . . . . ?
N1 Ru4 Ru6 Ru1 50.56(15) . . . . ?
Ru5 Ru4 Ru6 Ru1 104.57(2) . . . . ?
C201 Ru2 Ru6 C601 -157.6(5) . . . . ?
C202 Ru2 Ru6 C601 98.8(4) . . . . ?
N1 Ru2 Ru6 C601 -74.0(4) . . . . ?
Ru3 Ru2 Ru6 C601 -8.3(4) . . . . ?
Ru1 Ru2 Ru6 C601 -22.8(3) . . . . ?
Ru5 Ru2 Ru6 C601 -128.5(4) . . . . ?
C201 Ru2 Ru6 C602 3.1(5) . . . . ?
C202 Ru2 Ru6 C602 -100.6(4) . . . . ?
N1 Ru2 Ru6 C602 86.6(4) . . . . ?
Ru3 Ru2 Ru6 C602 152.4(3) . . . . ?
Ru1 Ru2 Ru6 C602 137.9(3) . . . . ?
Ru5 Ru2 Ru6 C602 32.2(3) . . . . ?
C201 Ru2 Ru6 P2 103.2(4) . . . . ?
C202 Ru2 Ru6 P2 -0.4(3) . . . . ?
N1 Ru2 Ru6 P2 -173.22(17) . . . . ?
Ru3 Ru2 Ru6 P2 -107.48(6) . . . . ?
Ru1 Ru2 Ru6 P2 -121.95(6) . . . . ?
Ru5 Ru2 Ru6 P2 132.32(6) . . . . ?
C201 Ru2 Ru6 Ru4 -81.8(4) . . . . ?
C202 Ru2 Ru6 Ru4 174.5(3) . . . . ?
N1 Ru2 Ru6 Ru4 1.74(16) . . . . ?
Ru3 Ru2 Ru6 Ru4 67.48(3) . . . . ?
Ru1 Ru2 Ru6 Ru4 53.01(2) . . . . ?
Ru5 Ru2 Ru6 Ru4 -52.72(2) . . . . ?
C201 Ru2 Ru6 Ru5 -29.1(4) . . . . ?
C202 Ru2 Ru6 Ru5 -132.8(3) . . . . ?
N1 Ru2 Ru6 Ru5 54.46(16) . . . . ?
Ru3 Ru2 Ru6 Ru5 120.20(3) . . . . ?
Ru1 Ru2 Ru6 Ru5 105.73(2) . . . . ?
C201 Ru2 Ru6 Ru1 -134.8(4) . . . . ?
C202 Ru2 Ru6 Ru1 121.5(3) . . . . ?
N1 Ru2 Ru6 Ru1 -51.27(16) . . . . ?
Ru3 Ru2 Ru6 Ru1 14.46(3) . . . . ?
Ru5 Ru2 Ru6 Ru1 -105.73(2) . . . . ?
C502 Ru5 Ru6 C601 -127.9(5) . . . . ?
C501 Ru5 Ru6 C601 113.3(15) . . . . ?
C400 Ru5 Ru6 C601 -33.9(5) . . . . ?
N1 Ru5 Ru6 C601 65.4(4) . . . . ?
Ru4 Ru5 Ru6 C601 9.8(4) . . . . ?
Ru2 Ru5 Ru6 C601 117.8(4) . . . . ?
C502 Ru5 Ru6 C602 -41.4(4) . . . . ?
C501 Ru5 Ru6 C602 -160.2(14) . . . . ?
C400 Ru5 Ru6 C602 52.7(4) . . . . ?
N1 Ru5 Ru6 C602 151.9(3) . . . . ?
Ru4 Ru5 Ru6 C602 96.4(3) . . . . ?
Ru2 Ru5 Ru6 C602 -155.6(3) . . . . ?
C502 Ru5 Ru6 P2 40.5(3) . . . . ?
C501 Ru5 Ru6 P2 -78.3(14) . . . . ?
C400 Ru5 Ru6 P2 134.6(3) . . . . ?
N1 Ru5 Ru6 P2 -126.20(16) . . . . ?
Ru4 Ru5 Ru6 P2 178.26(7) . . . . ?
Ru2 Ru5 Ru6 P2 -73.72(7) . . . . ?
C502 Ru5 Ru6 Ru4 -137.7(3) . . . . ?
C501 Ru5 Ru6 Ru4 103.5(14) . . . . ?
C400 Ru5 Ru6 Ru4 -43.7(2) . . . . ?
N1 Ru5 Ru6 Ru4 55.54(15) . . . . ?
Ru2 Ru5 Ru6 Ru4 108.02(2) . . . . ?
C502 Ru5 Ru6 Ru2 114.3(3) . . . . ?
C501 Ru5 Ru6 Ru2 -4.5(14) . . . . ?
C400 Ru5 Ru6 Ru2 -151.7(2) . . . . ?
N1 Ru5 Ru6 Ru2 -52.48(15) . . . . ?
Ru4 Ru5 Ru6 Ru2 -108.02(2) . . . . ?
C502 Ru5 Ru6 Ru1 167.6(3) . . . . ?
C501 Ru5 Ru6 Ru1 48.8(14) . . . . ?
C400 Ru5 Ru6 Ru1 -98.3(2) . . . . ?
N1 Ru5 Ru6 Ru1 0.90(15) . . . . ?
Ru4 Ru5 Ru6 Ru1 -54.64(2) . . . . ?
Ru2 Ru5 Ru6 Ru1 53.379(19) . . . . ?
C102 Ru1 Ru6 C601 41.0(4) . . . . ?
C101 Ru1 Ru6 C601 -91.6(13) . . . . ?
C100 Ru1 Ru6 C601 -47.1(4) . . . . ?
N1 Ru1 Ru6 C601 -144.2(3) . . . . ?
Ru2 Ru1 Ru6 C601 163.2(3) . . . . ?
Ru4 Ru1 Ru6 C601 -88.9(3) . . . . ?
Ru3 Ru1 Ru6 C601 150.2(3) . . . . ?
C102 Ru1 Ru6 C602 125.1(5) . . . . ?
C101 Ru1 Ru6 C602 -7.6(14) . . . . ?
C100 Ru1 Ru6 C602 36.9(5) . . . . ?
N1 Ru1 Ru6 C602 -60.2(5) . . . . ?
Ru2 Ru1 Ru6 C602 -112.8(4) . . . . ?
Ru4 Ru1 Ru6 C602 -4.9(4) . . . . ?
Ru3 Ru1 Ru6 C602 -125.8(4) . . . . ?
C102 Ru1 Ru6 P2 -41.3(3) . . . . ?
C101 Ru1 Ru6 P2 -173.9(13) . . . . ?
C100 Ru1 Ru6 P2 -129.4(3) . . . . ?
N1 Ru1 Ru6 P2 133.44(17) . . . . ?
Ru2 Ru1 Ru6 P2 80.84(7) . . . . ?
Ru4 Ru1 Ru6 P2 -171.25(7) . . . . ?
Ru3 Ru1 Ru6 P2 67.85(7) . . . . ?
C102 Ru1 Ru6 Ru4 130.0(3) . . . . ?
C101 Ru1 Ru6 Ru4 -2.7(13) . . . . ?
C100 Ru1 Ru6 Ru4 41.8(3) . . . . ?
N1 Ru1 Ru6 Ru4 -55.31(15) . . . . ?
Ru2 Ru1 Ru6 Ru4 -107.91(2) . . . . ?
Ru3 Ru1 Ru6 Ru4 -120.90(3) . . . . ?
C102 Ru1 Ru6 Ru2 -122.1(3) . . . . ?
C101 Ru1 Ru6 Ru2 105.2(13) . . . . ?
C100 Ru1 Ru6 Ru2 149.8(3) . . . . ?
N1 Ru1 Ru6 Ru2 52.60(15) . . . . ?
Ru4 Ru1 Ru6 Ru2 107.91(2) . . . . ?
Ru3 Ru1 Ru6 Ru2 -12.99(3) . . . . ?
C102 Ru1 Ru6 Ru5 -175.7(3) . . . . ?
C101 Ru1 Ru6 Ru5 51.7(13) . . . . ?
C100 Ru1 Ru6 Ru5 96.2(3) . . . . ?
N1 Ru1 Ru6 Ru5 -0.94(15) . . . . ?
Ru2 Ru1 Ru6 Ru5 -53.54(2) . . . . ?
Ru4 Ru1 Ru6 Ru5 54.37(2) . . . . ?
Ru3 Ru1 Ru6 Ru5 -66.53(3) . . . . ?
